data_7202649
loop_
_publ_author_name
'Aleksandra Wasilewska'
'Maria Gdaniec'
'Tadeusz Po\/lo\'nski'

_publ_section_title
;
 Co-crystals of iodopentafluorobenzene with nitrogen donors: 2-D
 molecular assemblies through halogen bonding and aryl?perfluoroaryl
 interactions
;
_journal_issue 3
_journal_name_full CrystEngComm
_journal_page_first 203
_journal_paper_doi 10.1039/b617929k
_journal_volume 9
_journal_year 2007
_chemical_formula_moiety 'C6 F 5I, C7 H9 N'
_chemical_formula_sum 'C13 H9 F5 I N'
_chemical_formula_weight 401.11
_chemical_name_common '3,5-dimethylpyridine pentafluoroiodobenzene'
_chemical_name_systematic
;
3,5-dimethylpyridine pentafluoroiodobenzene
;
_space_group_IT_number 14
_symmetry_cell_setting monoclinic
_symmetry_space_group_name_Hall '-P 2yn'
_symmetry_space_group_name_H-M 'P 1 21/n 1'
_atom_sites_solution_hydrogens geom
_atom_sites_solution_primary direct
_atom_sites_solution_secondary difmap
_audit_creation_method SHELXL-97
_cell_angle_alpha 90.00
_cell_angle_beta 95.479(6)
_cell_angle_gamma 90.00
_cell_formula_units_Z 4
_cell_length_a 7.2792(5)
_cell_length_b 12.9453(7)
_cell_length_c 15.2214(11)
_cell_measurement_reflns_used 2877
_cell_measurement_temperature 150(2)
_cell_measurement_theta_max 25
_cell_measurement_theta_min 4
_cell_volume 1427.78(16)
_computing_cell_refinement
;
Oxford Diffraction, CrysAlis Software, Version 1.171, 2004
;
_computing_data_collection
;
Oxford Diffraction, CrysAlis Software, Version 1.171, 2004
;
_computing_data_reduction
;
Oxford Diffraction, CrysAlis Software, Version 1.171, 2004
;
_computing_molecular_graphics
; Stereochemical Workstation (Siemens
Analytical X-Ray Instruments, Inc., 1989). Mercury, Version 1.3
(Bruno et al., 2002)
;
_computing_publication_material 'SHELXL-97 (Sheldrick, 1997)'
_computing_structure_refinement 'SHELXL-97 (Sheldrick, 1997)'
_computing_structure_solution 'SHELXS-97 (Sheldrick, 1997)'
_diffrn_ambient_temperature 150(2)
_diffrn_measured_fraction_theta_full 0.852
_diffrn_measured_fraction_theta_max 0.852
_diffrn_measurement_device_type 'Kuma KM4CCD \k geometry'
_diffrn_measurement_method '\w scans'
_diffrn_radiation_monochromator graphite
_diffrn_radiation_source 'fine-focus sealed tube'
_diffrn_radiation_type MoK\a
_diffrn_radiation_wavelength 0.71073
_diffrn_reflns_av_R_equivalents 0.0000
_diffrn_reflns_av_sigmaI/netI 0.0426
_diffrn_reflns_limit_h_max 8
_diffrn_reflns_limit_h_min -8
_diffrn_reflns_limit_k_max 15
_diffrn_reflns_limit_k_min -15
_diffrn_reflns_limit_l_max 18
_diffrn_reflns_limit_l_min -2
_diffrn_reflns_number 2149
_diffrn_reflns_theta_full 25.03
_diffrn_reflns_theta_max 25.03
_diffrn_reflns_theta_min 4.14
_diffrn_standards_decay_% 0
_diffrn_standards_number 0
_exptl_absorpt_coefficient_mu 2.287
_exptl_absorpt_correction_T_max 0.53
_exptl_absorpt_correction_T_min 0.45
_exptl_absorpt_correction_type multi-scan
_exptl_crystal_colour colourless
_exptl_crystal_density_diffrn 1.866
_exptl_crystal_density_method 'not measured'
_exptl_crystal_description block
_exptl_crystal_F_000 768
_exptl_crystal_size_max 0.4
_exptl_crystal_size_mid 0.3
_exptl_crystal_size_min 0.3
_refine_diff_density_max 2.736
_refine_diff_density_min -1.550
_refine_diff_density_rms 0.198
_refine_ls_extinction_method none
_refine_ls_goodness_of_fit_ref 1.190
_refine_ls_hydrogen_treatment constr
_refine_ls_matrix_type full
_refine_ls_number_parameters 182
_refine_ls_number_reflns 2149
_refine_ls_number_restraints 12
_refine_ls_restrained_S_all 1.187
_refine_ls_R_factor_all 0.0689
_refine_ls_R_factor_gt 0.0667
_refine_ls_shift/su_max 0.004
_refine_ls_shift/su_mean 0.001
_refine_ls_structure_factor_coef Fsqd
_refine_ls_weighting_details 'calc w=1/[\s^2^(Fo^2^)+(0.0905P)^2^+15.3689P] where P=(Fo^2^+2Fc^2^)/3'
_refine_ls_weighting_scheme calc
_refine_ls_wR_factor_gt 0.1865
_refine_ls_wR_factor_ref 0.1881
_reflns_number_gt 2039
_reflns_number_total 2149
_reflns_threshold_expression I>2\s(I)
_cod_data_source_file b617929k.txt
_cod_data_source_block 1.4lt
_cod_original_sg_symbol_H-M 'P 21/n'
_cod_database_code 7202649

loop_
_symmetry_equiv_pos_as_xyz
'x, y, z'
'-x+1/2, y+1/2, -z+1/2'
'-x, -y, -z'
'x+1/2, -y-1/2, z-1/2'

loop_
_atom_site_label
_atom_site_type_symbol
_atom_site_fract_x
_atom_site_fract_y
_atom_site_fract_z
_atom_site_U_iso_or_equiv
_atom_site_adp_type
_atom_site_occupancy
_atom_site_symmetry_multiplicity
_atom_site_calc_flag
_atom_site_refinement_flags
_atom_site_disorder_assembly
_atom_site_disorder_group
N1A N 0.5160(19) 0.2577(8) 0.4801(6) 0.034(3) Uani 1 1 d . . .
C2A C 0.4711(18) 0.1724(9) 0.5218(8) 0.025(3) Uani 1 1 d . . .
H2A H 0.4403 0.1139 0.4880 0.030 Uiso 1 1 d R . .
C3A C 0.4687(18) 0.1658(8) 0.6128(7) 0.020(2) Uani 1 1 d U . .
C4A C 0.5183(15) 0.2567(9) 0.6610(7) 0.021(2) Uani 1 1 d . . .
H4A H 0.5204 0.2560 0.7222 0.025 Uiso 1 1 d R . .
C5A C 0.5644(17) 0.3457(8) 0.6197(7) 0.020(2) Uani 1 1 d U . .
C6A C 0.562(2) 0.3423(10) 0.5268(8) 0.028(3) Uani 1 1 d . . .
H6A H 0.5954 0.4014 0.4974 0.034 Uiso 1 1 d R . .
C7A C 0.418(2) 0.0680(11) 0.6584(11) 0.037(3) Uani 1 1 d . . .
H7AC H 0.3880 0.0149 0.6154 0.056 Uiso 1 1 d R . .
H7AB H 0.3125 0.0815 0.6901 0.056 Uiso 1 1 d R . .
H7AA H 0.5192 0.0457 0.6989 0.056 Uiso 1 1 d R . .
C8A C 0.613(3) 0.4435(11) 0.6706(9) 0.040(4) Uani 1 1 d . . .
H8AC H 0.6064 0.4319 0.7325 0.060 Uiso 1 1 d R . .
H8AB H 0.5274 0.4972 0.6507 0.060 Uiso 1 1 d R . .
H8AA H 0.7355 0.4639 0.6603 0.060 Uiso 1 1 d R . .
I1 I 0.51872(11) 0.25118(6) 0.29366(4) 0.0247(3) Uani 1 1 d . . .
F2 F 0.4003(13) 0.4134(5) 0.1369(5) 0.0334(18) Uani 1 1 d . . .
F3 F 0.4029(15) 0.4031(7) -0.0403(5) 0.050(2) Uani 1 1 d . . .
F4 F 0.5316(15) 0.2285(9) -0.1164(5) 0.059(3) Uani 1 1 d . . .
F5 F 0.6524(14) 0.0634(6) -0.0140(5) 0.044(2) Uani 1 1 d . . .
F6 F 0.6398(15) 0.0715(6) 0.1629(5) 0.041(2) Uani 1 1 d . . .
C1 C 0.5209(14) 0.2425(8) 0.1534(7) 0.020(2) Uani 1 1 d . . .
C2 C 0.4610(19) 0.3266(9) 0.1006(7) 0.023(2) Uani 1 1 d . . .
C3 C 0.466(2) 0.3220(11) 0.0105(8) 0.032(3) Uani 1 1 d . . .
C4 C 0.526(3) 0.2325(13) -0.0274(8) 0.049(4) Uani 1 1 d . . .
C5 C 0.585(2) 0.1501(11) 0.0244(9) 0.033(3) Uani 1 1 d . . .
C6 C 0.5808(19) 0.1553(9) 0.1133(8) 0.026(3) Uani 1 1 d . . .

loop_
_atom_site_aniso_label
_atom_site_aniso_U_11
_atom_site_aniso_U_22
_atom_site_aniso_U_33
_atom_site_aniso_U_23
_atom_site_aniso_U_13
_atom_site_aniso_U_12
N1A 0.053(7) 0.034(5) 0.016(4) 0.000(4) 0.003(5) 0.008(7)
C2A 0.014(5) 0.031(6) 0.031(6) -0.005(5) 0.001(5) 0.002(5)
C3A 0.020(2) 0.021(2) 0.020(2) 0.0003(10) 0.0020(10) -0.0003(10)
C4A 0.017(5) 0.027(5) 0.020(5) 0.008(5) 0.003(4) 0.007(6)
C5A 0.020(2) 0.020(2) 0.020(2) 0.0001(10) 0.0019(10) 0.0003(10)
C6A 0.031(7) 0.031(6) 0.024(6) 0.006(5) 0.001(6) 0.010(6)
C7A 0.025(7) 0.037(7) 0.050(9) 0.010(6) 0.003(7) -0.005(6)
C8A 0.046(10) 0.036(7) 0.036(7) -0.009(6) -0.001(8) -0.001(8)
I1 0.0281(4) 0.0299(4) 0.0161(4) -0.0009(3) 0.0028(3) -0.0016(4)
F2 0.032(4) 0.025(3) 0.043(4) 0.004(3) -0.001(4) 0.001(4)
F3 0.046(6) 0.061(5) 0.041(5) 0.028(4) -0.004(4) -0.013(5)
F4 0.053(6) 0.113(8) 0.013(3) 0.000(4) 0.009(4) -0.003(6)
F5 0.036(5) 0.053(5) 0.045(5) -0.026(4) 0.015(4) 0.000(4)
F6 0.054(6) 0.027(4) 0.041(4) -0.001(3) 0.003(5) 0.009(4)
C1 0.014(4) 0.017(5) 0.030(5) 0.005(5) 0.011(4) -0.005(5)
C2 0.021(6) 0.024(5) 0.025(6) 0.005(4) 0.006(5) 0.005(5)
C3 0.019(6) 0.056(8) 0.021(6) 0.018(6) 0.003(5) 0.002(6)
C4 0.057(10) 0.076(11) 0.011(5) -0.008(6) -0.008(7) -0.023(10)
C5 0.024(7) 0.044(7) 0.033(7) -0.014(6) 0.007(6) -0.008(6)
C6 0.024(6) 0.024(6) 0.029(6) 0.001(5) 0.002(6) -0.004(6)

loop_
_atom_type_symbol
_atom_type_description
_atom_type_scat_dispersion_real
_atom_type_scat_dispersion_imag
_atom_type_scat_source
C C 0.0033 0.0016 'International Tables Vol C Tables 4.2.6.8 and 6.1.1.4'
H H 0.0000 0.0000 'International Tables Vol C Tables 4.2.6.8 and 6.1.1.4'
N N 0.0061 0.0033 'International Tables Vol C Tables 4.2.6.8 and 6.1.1.4'
F F 0.0171 0.0103 'International Tables Vol C Tables 4.2.6.8 and 6.1.1.4'
I I -0.4742 1.8119 'International Tables Vol C Tables 4.2.6.8 and 6.1.1.4'

loop_
_geom_angle_atom_site_label_1
_geom_angle_atom_site_label_2
_geom_angle_atom_site_label_3
_geom_angle
_geom_angle_site_symmetry_1
_geom_angle_site_symmetry_3
_geom_angle_publ_flag
C2A N1A C6A 119.3(10) . . ?
N1A C2A C3A 123.6(11) . . ?
C2A C3A C4A 116.0(10) . . ?
C2A C3A C7A 122.5(11) . . ?
C4A C3A C7A 121.4(11) . . ?
C5A C4A C3A 121.5(10) . . ?
C4A C5A C6A 116.9(10) . . ?
C4A C5A C8A 121.7(11) . . ?
C6A C5A C8A 121.4(11) . . ?
N1A C6A C5A 122.6(11) . . ?
C6 C1 C2 118.6(11) . . ?
C6 C1 I1 121.3(8) . . ?
C2 C1 I1 120.1(8) . . ?
F2 C2 C3 119.1(11) . . ?
F2 C2 C1 120.7(10) . . ?
C3 C2 C1 120.2(11) . . ?
F3 C3 C2 119.6(13) . . ?
F3 C3 C4 120.9(12) . . ?
C2 C3 C4 119.4(12) . . ?
F4 C4 C5 120.3(15) . . ?
F4 C4 C3 119.2(14) . . ?
C5 C4 C3 120.4(11) . . ?
C6 C5 C4 119.9(13) . . ?
C6 C5 F5 120.5(13) . . ?
C4 C5 F5 119.7(12) . . ?
C5 C6 F6 118.3(12) . . ?
C5 C6 C1 121.5(12) . . ?
F6 C6 C1 120.2(11) . . ?

loop_
_geom_bond_atom_site_label_1
_geom_bond_atom_site_label_2
_geom_bond_distance
_geom_bond_site_symmetry_2
_geom_bond_publ_flag
N1A C2A 1.330(16) . ?
N1A C6A 1.331(16) . ?
C2A C3A 1.390(16) . ?
C3A C4A 1.416(15) . ?
C3A C7A 1.507(17) . ?
C4A C5A 1.370(15) . ?
C5A C6A 1.412(16) . ?
C5A C8A 1.508(17) . ?
I1 C1 2.140(11) . ?
F2 C2 1.346(14) . ?
F3 C3 1.358(15) . ?
F4 C4 1.360(14) . ?
F5 C5 1.376(16) . ?
F6 C6 1.368(14) . ?
C1 C6 1.374(17) . ?
C1 C2 1.398(15) . ?
C2 C3 1.376(16) . ?
C3 C4 1.38(2) . ?
C4 C5 1.37(2) . ?
C5 C6 1.358(18) . ?

loop_
_cod_related_entry_id
_cod_related_entry_database
_cod_related_entry_code
1 ChemSpider 21149235
